data_1561891
loop_
_publ_author_name
'Wu, Wei-Ping'
'Liu, Ping'
'Liang, Yu-Tong'
'Cui, Lin'
'Xi, Zheng-Ping'
'Wang, Yao-Yu'

_publ_section_title
;
 Three luminescent d10 metal coordination polymers assembled from a
 semirigid V-shaped ligand with high selective detecting of Cu2+ ion and
 nitrobenzene
;
_journal_name_full 'Journal of Solid State Chemistry'
_journal_page_first 124
_journal_page_last 130
_journal_paper_doi 10.1016/j.jssc.2015.04.009
_journal_volume 228
_journal_year 2015
_chemical_formula_sum 'C24 H24 Cd N4 O5'
_chemical_formula_weight 560.87
_space_group_crystal_system monoclinic
_space_group_IT_number 14
_space_group_name_Hall '-P 2ybc'
_space_group_name_H-M_alt 'P 1 21/c 1'
_atom_sites_solution_hydrogens mixed
_cell_angle_alpha 90
_cell_angle_beta 99.655(2)
_cell_angle_gamma 90
_cell_formula_units_Z 4
_cell_length_a 10.0929(15)
_cell_length_b 14.736(2)
_cell_length_c 16.010(2)
_cell_measurement_reflns_used 5263
_cell_measurement_temperature 296(2)
_cell_measurement_theta_max 28.25
_cell_measurement_theta_min 2.58
_cell_volume 2347.4(6)
_computing_cell_refinement 'Bruker SAINT'
_computing_data_collection 'Bruker APEX2'
_computing_data_reduction 'Bruker SAINT'
_computing_molecular_graphics 'DIAMOND (Brandenburg, 2001)'
_computing_structure_refinement 'SHELXL-2013 (Sheldrick, 2013)'
_computing_structure_solution 'SIR92 (Altomare, 1993)'
_diffrn_ambient_temperature 296(2)
_diffrn_measured_fraction_theta_full 0.988
_diffrn_measured_fraction_theta_max 0.956
_diffrn_measurement_device_type 'Bruker APEX-II CCD'
_diffrn_measurement_method '\f and \w scans'
_diffrn_radiation_source 'fine-focus sealed tube'
_diffrn_radiation_type MoK\a
_diffrn_radiation_wavelength 0.71073
_diffrn_reflns_av_R_equivalents 0.0267
_diffrn_reflns_av_unetI/netI 0.0354
_diffrn_reflns_Laue_measured_fraction_full 0.988
_diffrn_reflns_Laue_measured_fraction_max 0.956
_diffrn_reflns_limit_h_max 6
_diffrn_reflns_limit_h_min -13
_diffrn_reflns_limit_k_max 18
_diffrn_reflns_limit_k_min -18
_diffrn_reflns_limit_l_max 21
_diffrn_reflns_limit_l_min -21
_diffrn_reflns_number 14216
_diffrn_reflns_point_group_measured_fraction_full 0.988
_diffrn_reflns_point_group_measured_fraction_max 0.956
_diffrn_reflns_theta_full 25.242
_diffrn_reflns_theta_max 28.276
_diffrn_reflns_theta_min 2.047
_exptl_absorpt_coefficient_mu 0.973
_exptl_absorpt_correction_T_max 0.873
_exptl_absorpt_correction_T_min 0.830
_exptl_absorpt_correction_type multi-scan
_exptl_absorpt_process_details sadabs
_exptl_crystal_colour colorless
_exptl_crystal_density_diffrn 1.587
_exptl_crystal_description rodlike
_exptl_crystal_F_000 1136
_exptl_crystal_size_max 0.25
_exptl_crystal_size_mid 0.16
_exptl_crystal_size_min 0.14
_refine_diff_density_max 0.683
_refine_diff_density_min -0.565
_refine_diff_density_rms 0.144
_refine_ls_extinction_coef .
_refine_ls_extinction_method none
_refine_ls_goodness_of_fit_ref 1.022
_refine_ls_hydrogen_treatment mixed
_refine_ls_matrix_type full
_refine_ls_number_parameters 317
_refine_ls_number_reflns 5569
_refine_ls_number_restraints 3
_refine_ls_restrained_S_all 1.022
_refine_ls_R_factor_all 0.0501
_refine_ls_R_factor_gt 0.0336
_refine_ls_shift/su_max 0.000
_refine_ls_shift/su_mean 0.000
_refine_ls_structure_factor_coef Fsqd
_refine_ls_weighting_details
;
 w=1/[\s^2^(Fo^2^)+(0.1000P)^2^+0.1872P]
 where P=(Fo^2^+2Fc^2^)/3
;
_refine_ls_weighting_scheme calc
_refine_ls_wR_factor_gt 0.0982
_refine_ls_wR_factor_ref 0.1413
_reflns_Friedel_coverage 0.000
_reflns_Friedel_fraction_full .
_reflns_Friedel_fraction_max .
_reflns_number_gt 4434
_reflns_number_total 5569
_reflns_threshold_expression 'I > 2\s(I)'
_cod_data_source_file 3.cif
_cod_data_source_block 3
_cod_original_cell_volume 2347.5(6)
_cod_original_sg_symbol_H-M 'P 21/c'
_cod_database_code 1561891
_shelx_space_group_comment
;
The symmetry employed for this shelxl refinement is uniquely defined
by the following loop, which should always be used as a source of
symmetry information in preference to the above space-group names.
They are only intended as comments.
;
_shelxl_version_number 2013-2

loop_
_space_group_symop_operation_xyz
'x, y, z'
'-x, y+1/2, -z+1/2'
'-x, -y, -z'
'x, -y-1/2, z-1/2'

loop_
_atom_site_label
_atom_site_type_symbol
_atom_site_fract_x
_atom_site_fract_y
_atom_site_fract_z
_atom_site_U_iso_or_equiv
_atom_site_adp_type
_atom_site_occupancy
_atom_site_site_symmetry_order
_atom_site_calc_flag
_atom_site_refinement_flags_posn
_atom_site_refinement_flags_adp
_atom_site_refinement_flags_occupancy
_atom_site_disorder_assembly
_atom_site_disorder_group
Cd1 Cd 0.18726(2) 0.18094(2) 0.02188(2) 0.03032(12) Uani 1 1 d . . . . .
N1 N 0.1189(3) 0.1231(2) 0.13926(18) 0.0336(6) Uani 1 1 d . . . . .
N2 N 0.1174(3) 0.0691(2) 0.2676(2) 0.0372(7) Uani 1 1 d . . . . .
N4 N 0.3632(3) -0.0706(2) -0.06469(19) 0.0374(7) Uani 1 1 d . . . . .
N3 N 0.2799(3) 0.0435(2) -0.00262(18) 0.0327(6) Uani 1 1 d . . . . .
O1 O 0.3830(3) 0.2671(2) -0.02758(19) 0.0546(8) Uani 1 1 d . . . . .
O2 O 0.3074(3) 0.2987(2) 0.0889(2) 0.0524(8) Uani 1 1 d . . . . .
O4 O 0.0722(3) 0.1823(2) -0.1168(2) 0.0600(9) Uani 1 1 d . . . . .
O3 O -0.0114(3) 0.2651(3) -0.02600(19) 0.0655(10) Uani 1 1 d . . . . .
C9 C 0.1734(3) 0.1312(2) 0.2218(2) 0.0325(7) Uani 1 1 d . . . . .
C11 C 0.0247(4) 0.0198(3) 0.2133(3) 0.0477(10) Uani 1 1 d . . . . .
H11 H -0.0275 -0.0279 0.2277 0.057 Uiso 1 1 calc R U . . .
C12 C 0.2777(5) 0.1965(3) 0.2588(3) 0.0495(10) Uani 1 1 d . . . . .
H12A H 0.3079 0.2302 0.2141 0.074 Uiso 1 1 calc R U . . .
H12B H 0.3522 0.1644 0.2907 0.074 Uiso 1 1 calc R U . . .
H12C H 0.2410 0.2376 0.2955 0.074 Uiso 1 1 calc R U . . .
C8 C 0.1553(4) 0.0535(3) 0.3587(2) 0.0425(9) Uani 1 1 d . . . . .
H8A H 0.0784 0.0291 0.3803 0.051 Uiso 1 1 calc R U . . .
H8B H 0.1781 0.1112 0.3865 0.051 Uiso 1 1 calc R U . . .
C10 C 0.0240(4) 0.0539(3) 0.1352(3) 0.0491(10) Uani 1 1 d . . . . .
H10 H -0.0313 0.0344 0.0862 0.059 Uiso 1 1 calc R U . . .
C21 C 0.3267(3) 0.0178(2) -0.0710(2) 0.0341(7) Uani 1 1 d . . . . .
C22 C 0.2848(4) -0.0330(3) 0.0483(2) 0.0407(8) Uani 1 1 d . . . . .
H22 H 0.2571 -0.0353 0.1008 0.049 Uiso 1 1 calc R U . . .
C23 C 0.3356(4) -0.1033(3) 0.0104(3) 0.0488(10) Uani 1 1 d . . . . .
H23 H 0.3491 -0.1622 0.0311 0.059 Uiso 1 1 calc R U . . .
C24 C 0.3408(4) 0.0766(3) -0.1460(3) 0.0471(9) Uani 1 1 d . . . . .
H24A H 0.2936 0.0492 -0.1969 0.071 Uiso 1 1 calc R U . . .
H24B H 0.4341 0.0826 -0.1502 0.071 Uiso 1 1 calc R U . . .
H24C H 0.3036 0.1355 -0.1388 0.071 Uiso 1 1 calc R U . . .
C20 C 0.4206(4) -0.1231(3) -0.1293(2) 0.0423(9) Uani 1 1 d . . . . .
H20A H 0.4728 -0.1733 -0.1018 0.051 Uiso 1 1 calc R U . . .
H20B H 0.4810 -0.0843 -0.1544 0.051 Uiso 1 1 calc R U . . .
C1 C 0.3907(4) 0.3104(2) 0.0394(3) 0.0358(8) Uani 1 1 d . . . . .
C2 C 0.5069(3) 0.3735(2) 0.0664(2) 0.0308(7) Uani 1 1 d . . . . .
C5 C 0.7275(3) 0.4892(2) 0.1185(2) 0.0330(7) Uani 1 1 d . . . . .
C6 C 0.6428(4) 0.4627(3) 0.1751(2) 0.0413(9) Uani 1 1 d . . . . .
H6 H 0.6603 0.4827 0.2310 0.050 Uiso 1 1 calc R U . . .
C4 C 0.6997(4) 0.4565(3) 0.0356(2) 0.0382(8) Uani 1 1 d . . . . .
H4 H 0.7544 0.4733 -0.0032 0.046 Uiso 1 1 calc R U . . .
C7 C 0.5339(4) 0.4073(3) 0.1486(2) 0.0412(9) Uani 1 1 d . . . . .
H7 H 0.4771 0.3921 0.1866 0.049 Uiso 1 1 calc R U . . .
C3 C 0.5907(4) 0.3989(3) 0.0103(2) 0.0380(8) Uani 1 1 d . . . . .
H3 H 0.5740 0.3773 -0.0450 0.046 Uiso 1 1 calc R U . . .
C13 C -0.0137(4) 0.2371(2) -0.0995(2) 0.0373(8) Uani 1 1 d . . . . .
C14 C -0.1185(3) 0.2716(2) -0.1711(2) 0.0347(7) Uani 1 1 d . . . . .
C19 C -0.2154(5) 0.3317(4) -0.1525(3) 0.0563(13) Uani 1 1 d . . . . .
H19 H -0.2171 0.3487 -0.0968 0.068 Uiso 1 1 calc R U . . .
C15 C -0.1189(4) 0.2457(3) -0.2537(3) 0.0443(9) Uani 1 1 d . . . . .
H15 H -0.0546 0.2050 -0.2663 0.053 Uiso 1 1 calc R U . . .
C16 C -0.2147(4) 0.2801(3) -0.3186(2) 0.0455(9) Uani 1 1 d . . . . .
H16 H -0.2132 0.2631 -0.3744 0.055 Uiso 1 1 calc R U . . .
C18 C -0.3110(4) 0.3664(3) -0.2189(3) 0.0537(11) Uani 1 1 d . . . . .
H18 H -0.3741 0.4082 -0.2069 0.064 Uiso 1 1 calc R U . . .
C17 C -0.3127(4) 0.3397(3) -0.3004(2) 0.0372(8) Uani 1 1 d . . . . .
O5 O 0.0706(8) 0.4021(5) 0.1084(5) 0.125(2) Uani 1 1 d D . . . .
H5A H 0.152(3) 0.392(8) 0.109(5) 0.17(5) Uiso 1 1 d D . . . .
H5B H 0.049(7) 0.411(7) 0.0569(19) 0.13(4) Uiso 1 1 d D . . . .

loop_
_atom_site_aniso_label
_atom_site_aniso_U_11
_atom_site_aniso_U_22
_atom_site_aniso_U_33
_atom_site_aniso_U_23
_atom_site_aniso_U_13
_atom_site_aniso_U_12
Cd1 0.03190(17) 0.02838(17) 0.02766(16) -0.00118(9) -0.00373(10) 0.00132(9)
N1 0.0338(15) 0.0382(16) 0.0280(14) -0.0002(12) 0.0030(11) -0.0030(12)
N2 0.0329(15) 0.0344(16) 0.0431(17) 0.0075(13) 0.0028(13) 0.0067(12)
N4 0.0413(17) 0.0321(15) 0.0331(15) -0.0095(12) -0.0101(12) 0.0091(12)
N3 0.0312(14) 0.0333(15) 0.0311(14) -0.0006(12) -0.0020(11) 0.0043(12)
O1 0.0599(19) 0.0562(19) 0.0469(17) -0.0185(14) 0.0064(14) -0.0220(15)
O2 0.0451(17) 0.0576(18) 0.0548(18) -0.0032(14) 0.0090(14) -0.0211(13)
O4 0.055(2) 0.063(2) 0.0522(19) -0.0093(14) -0.0211(15) 0.0242(15)
O3 0.068(2) 0.087(3) 0.0343(15) -0.0017(16) -0.0129(14) 0.0305(19)
C9 0.0368(18) 0.0304(17) 0.0302(16) 0.0017(13) 0.0057(13) 0.0048(13)
C11 0.039(2) 0.039(2) 0.065(3) 0.0074(19) 0.0070(18) -0.0060(16)
C12 0.063(3) 0.050(2) 0.034(2) -0.0078(17) 0.0054(19) -0.014(2)
C8 0.046(2) 0.043(2) 0.042(2) 0.0139(17) 0.0150(17) 0.0128(16)
C10 0.043(2) 0.045(2) 0.055(3) -0.0051(19) -0.0050(18) -0.0116(17)
C21 0.0301(16) 0.0348(18) 0.0337(18) -0.0052(14) -0.0051(13) 0.0043(13)
C22 0.046(2) 0.036(2) 0.0356(19) 0.0061(15) -0.0051(15) -0.0009(16)
C23 0.062(3) 0.0297(19) 0.047(2) -0.0003(17) -0.0129(19) 0.0046(17)
C24 0.055(3) 0.044(2) 0.043(2) -0.0011(17) 0.0109(18) 0.0076(18)
C20 0.0342(19) 0.044(2) 0.044(2) -0.0153(17) -0.0082(15) 0.0117(15)
C1 0.0334(18) 0.0279(17) 0.042(2) 0.0066(14) -0.0071(15) 0.0003(13)
C2 0.0318(17) 0.0253(16) 0.0332(17) -0.0011(13) -0.0008(13) -0.0001(12)
C5 0.0337(17) 0.0331(17) 0.0331(17) -0.0044(14) 0.0081(14) -0.0032(13)
C6 0.047(2) 0.055(2) 0.0235(16) -0.0099(16) 0.0092(15) -0.0160(18)
C4 0.043(2) 0.045(2) 0.0306(17) -0.0108(15) 0.0155(15) -0.0103(16)
C7 0.046(2) 0.049(2) 0.0318(18) -0.0056(16) 0.0148(16) -0.0145(17)
C3 0.043(2) 0.044(2) 0.0273(17) -0.0110(15) 0.0074(14) -0.0057(16)
C13 0.0321(18) 0.0364(19) 0.040(2) 0.0112(15) -0.0051(14) -0.0041(14)
C14 0.0310(17) 0.0341(18) 0.0364(18) 0.0066(14) -0.0019(14) 0.0037(13)
C19 0.047(2) 0.086(3) 0.034(2) 0.002(2) 0.0012(18) 0.029(2)
C15 0.049(2) 0.040(2) 0.040(2) -0.0016(16) -0.0062(17) 0.0105(17)
C16 0.055(2) 0.045(2) 0.0317(19) 0.0005(17) -0.0090(17) 0.0038(18)
C18 0.047(2) 0.069(3) 0.043(2) 0.004(2) 0.0020(18) 0.027(2)
C17 0.0293(17) 0.0339(18) 0.043(2) 0.0118(15) -0.0093(15) -0.0053(14)
O5 0.114(5) 0.119(5) 0.144(6) -0.060(4) 0.025(4) 0.035(4)

loop_
_atom_type_symbol
_atom_type_description
_atom_type_scat_dispersion_real
_atom_type_scat_dispersion_imag
_atom_type_scat_source
C C 0.0033 0.0016 'International Tables Vol C Tables 4.2.6.8 and 6.1.1.4'
H H 0.0000 0.0000 'International Tables Vol C Tables 4.2.6.8 and 6.1.1.4'
N N 0.0061 0.0033 'International Tables Vol C Tables 4.2.6.8 and 6.1.1.4'
O O 0.0106 0.0060 'International Tables Vol C Tables 4.2.6.8 and 6.1.1.4'
Cd Cd -0.8075 1.2024 'International Tables Vol C Tables 4.2.6.8 and 6.1.1.4'

loop_
_geom_angle_atom_site_label_1
_geom_angle_atom_site_label_2
_geom_angle_atom_site_label_3
_geom_angle
_geom_angle_site_symmetry_1
_geom_angle_site_symmetry_3
N1 Cd1 O2 96.18(11) . .
N1 Cd1 N3 89.96(11) . .
O2 Cd1 N3 123.58(11) . .
N1 Cd1 O4 128.30(12) . .
O2 Cd1 O4 125.72(12) . .
N3 Cd1 O4 89.82(10) . .
N1 Cd1 O3 96.07(12) . .
O2 Cd1 O3 96.22(13) . .
N3 Cd1 O3 138.89(11) . .
O4 Cd1 O3 55.10(11) . .
N1 Cd1 O1 142.36(10) . .
O2 Cd1 O1 52.86(10) . .
N3 Cd1 O1 91.54(11) . .
O4 Cd1 O1 89.33(12) . .
O3 Cd1 O1 107.01(13) . .
N1 Cd1 C13 114.54(11) . .
O2 Cd1 C13 112.50(12) . .
N3 Cd1 C13 115.30(11) . .
O4 Cd1 C13 27.60(11) . .
O3 Cd1 C13 27.50(11) . .
O1 Cd1 C13 98.63(11) . .
C9 N1 C10 105.9(3) . .
C9 N1 Cd1 130.3(2) . .
C10 N1 Cd1 122.6(3) . .
C9 N2 C11 108.5(3) . .
C9 N2 C8 125.7(3) . .
C11 N2 C8 125.7(3) . .
C21 N4 C23 108.2(3) . .
C21 N4 C20 125.6(3) . .
C23 N4 C20 126.1(3) . .
C21 N3 C22 105.8(3) . .
C21 N3 Cd1 127.6(2) . .
C22 N3 Cd1 126.4(3) . .
C1 O1 Cd1 85.9(2) . .
C1 O2 Cd1 99.6(2) . .
C13 O4 Cd1 92.7(2) . .
C13 O3 Cd1 90.7(2) . .
N1 C9 N2 109.4(3) . .
N1 C9 C12 126.6(3) . .
N2 C9 C12 124.0(3) . .
C10 C11 N2 106.7(3) . .
N2 C8 C5 113.8(3) . 2_645
C11 C10 N1 109.5(4) . .
N3 C21 N4 110.2(3) . .
N3 C21 C24 126.2(3) . .
N4 C21 C24 123.6(3) . .
C23 C22 N3 109.9(4) . .
C22 C23 N4 105.9(3) . .
N4 C20 C17 112.7(3) . 2_544
O1 C1 O2 121.5(3) . .
O1 C1 C2 120.1(4) . .
O2 C1 C2 118.3(3) . .
C3 C2 C7 118.2(3) . .
C3 C2 C1 120.8(3) . .
C7 C2 C1 121.0(3) . .
C4 C5 C6 118.2(3) . .
C4 C5 C8 118.1(3) . 2_655
C6 C5 C8 123.7(3) . 2_655
C7 C6 C5 120.5(3) . .
C3 C4 C5 120.5(3) . .
C6 C7 C2 121.5(3) . .
C2 C3 C4 121.0(3) . .
O3 C13 O4 121.4(3) . .
O3 C13 C14 120.3(4) . .
O4 C13 C14 118.2(3) . .
O3 C13 Cd1 61.8(2) . .
O4 C13 Cd1 59.7(2) . .
C14 C13 Cd1 175.7(3) . .
C15 C14 C19 119.6(3) . .
C15 C14 C13 121.6(3) . .
C19 C14 C13 118.8(3) . .
C14 C19 C18 119.3(4) . .
C14 C15 C16 120.5(4) . .
C15 C16 C17 120.2(4) . .
C17 C18 C19 121.1(4) . .
C18 C17 C16 119.3(3) . .
C18 C17 C20 119.7(4) . 2_554
C16 C17 C20 121.0(4) . 2_554

loop_
_geom_bond_atom_site_label_1
_geom_bond_atom_site_label_2
_geom_bond_distance
_geom_bond_site_symmetry_2
Cd1 N1 2.274(3) .
Cd1 O2 2.280(3) .
Cd1 N3 2.292(3) .
Cd1 O4 2.327(3) .
Cd1 O3 2.373(3) .
Cd1 O1 2.582(3) .
Cd1 C13 2.693(3) .
N1 C9 1.349(4) .
N1 C10 1.392(5) .
N2 C9 1.354(4) .
N2 C11 1.373(5) .
N2 C8 1.462(5) .
N4 C21 1.352(5) .
N4 C23 1.367(6) .
N4 C20 1.486(5) .
N3 C21 1.319(5) .
N3 C22 1.387(5) .
O1 C1 1.238(5) .
O2 C1 1.261(5) .
O4 C13 1.249(5) .
O3 C13 1.244(5) .
C9 C12 1.476(5) .
C11 C10 1.347(6) .
C8 C5 1.511(5) 2_645
C21 C24 1.507(6) .
C22 C23 1.345(6) .
C20 C17 1.530(5) 2_544
C1 C2 1.502(5) .
C2 C3 1.385(5) .
C2 C7 1.390(5) .
C5 C4 1.396(5) .
C5 C6 1.402(5) .
C5 C8 1.511(5) 2_655
C6 C7 1.378(5) .
C4 C3 1.395(5) .
C13 C14 1.512(5) .
C14 C15 1.376(5) .
C14 C19 1.387(5) .
C19 C18 1.406(6) .
C15 C16 1.391(5) .
C16 C17 1.391(6) .
C18 C17 1.359(6) .
C17 C20 1.530(5) 2_554

loop_
_geom_hbond_atom_site_label_D
_geom_hbond_atom_site_label_H
_geom_hbond_atom_site_label_A
_geom_hbond_distance_DH
_geom_hbond_distance_HA
_geom_hbond_distance_DA
_geom_hbond_angle_DHA
_geom_hbond_site_symmetry_A
C12 H12A O2 0.96 2.24 3.166(6) 160.7 .
C12 H12C O4 0.96 2.66 3.584(6) 161.9 4_566
C8 H8A O5 0.97 2.43 3.295(7) 148.8 2_545
C24 H24C O4 0.96 2.52 3.227(5) 130.9 .
O5 H5A O2 0.83(2) 2.16(7) 2.894(7) 148(11) .
O5 H5B O3 0.83(2) 2.55(10) 2.965(8) 112(8) .
